data_7022741
loop_
_publ_author_name
'Vidal, Fernando'
'D\'avila, Ma Angeles'
'San Torcuato, Ainhoa'
'G\'omez-Sal, Pilar'
'Mosquera, Marta E. G.'

_publ_section_title
;
 Functionalized imido-bridged Ti(IV) complexes as new building blocks for
 supramolecular arrangements: generation of a 1D structure through a
 Mg-Cl&#x00B7;&#x00B7;&#x00B7;I-C halogen bonding interaction.
;
_journal_issue 19
_journal_name_full 'Dalton transactions (Cambridge, England : 2003)'
_journal_page_first 7074
_journal_page_last 7084
_journal_paper_doi 10.1039/c3dt32943g
_journal_volume 42
_journal_year 2013
_chemical_compound_source 'synthesis as described'
_chemical_formula_moiety 'C36 H46 Cl4 N2 O1 Ti2'
_chemical_formula_sum 'C36 H46 Cl4 N2 O Ti2'
_chemical_formula_weight 760.35
_chemical_name_systematic
;
?
;
_space_group_crystal_system triclinic
_space_group_IT_number 2
_space_group_name_Hall '-P 1'
_space_group_name_H-M_alt 'P -1'
_symmetry_space_group_name_Hall '-P 1'
_symmetry_space_group_name_H-M 'P -1'
_atom_sites_solution_hydrogens geom
_atom_sites_solution_primary direct
_atom_sites_solution_secondary difmap
_audit_conform_dict_location ftp://ftp.iucr.org/pub/cif_core.dic
_audit_conform_dict_name cif_core.dic
_audit_conform_dict_version 2.4
_audit_creation_date 2013-02-04T10:51:51-00:00
_audit_creation_method 'WinGX routine CIF_UPDATE'
_cell_angle_alpha 109.91(5)
_cell_angle_beta 95.03(8)
_cell_angle_gamma 111.48(3)
_cell_formula_units_Z 1
_cell_length_a 8.9380(10)
_cell_length_b 9.957(2)
_cell_length_c 11.851(9)
_cell_measurement_reflns_used 236
_cell_measurement_temperature 200(2)
_cell_measurement_theta_max 16.56
_cell_measurement_theta_min 3.43
_cell_measurement_wavelength 0.71073
_cell_volume 895.2(9)
_computing_cell_refinement 'Dirax/lsq (Duisenberg & Schreurs, 1989-2000)'
_computing_data_collection 'Collect (Bruker AXS BV, 1997-2004)'
_computing_data_reduction 'EvalCCD (Duisenberg & Schreurs 1990-2000)'
_computing_molecular_graphics 'Ortep-3 for Windows (Farrugia, 1997)'
_computing_publication_material 'WinGX publication routines (Farrugia, 1999)'
_computing_structure_refinement 'SHELXL-97 (Sheldrick, 2008)'
_computing_structure_solution 'SIR2002 (Giacovazzo et al, 2003)'
_diffrn_ambient_temperature 200(2)
_diffrn_detector 'CCD plate'
_diffrn_detector_area_resol_mean 9
_diffrn_measured_fraction_theta_full 0.992
_diffrn_measured_fraction_theta_max 0.992
_diffrn_measurement_device '95mm CCD camera on \k-goniostat'
_diffrn_measurement_device_type KappaCCD
_diffrn_measurement_method 'CCD rotation images, thick slices'
_diffrn_orient_matrix_type X=UH
_diffrn_orient_matrix_UB_11 0.01
_diffrn_orient_matrix_UB_12 0
_diffrn_orient_matrix_UB_13 0
_diffrn_orient_matrix_UB_21 0
_diffrn_orient_matrix_UB_22 0.01
_diffrn_orient_matrix_UB_23 0
_diffrn_orient_matrix_UB_31 0
_diffrn_orient_matrix_UB_32 0
_diffrn_orient_matrix_UB_33 0.01
_diffrn_radiation_monochromator graphite
_diffrn_radiation_probe x-ray
_diffrn_radiation_type MoK\a
_diffrn_radiation_wavelength 0.71073
_diffrn_reflns_av_R_equivalents 0.1086
_diffrn_reflns_av_unetI/netI 0.0604
_diffrn_reflns_limit_h_max 11
_diffrn_reflns_limit_h_min -11
_diffrn_reflns_limit_k_max 11
_diffrn_reflns_limit_k_min -12
_diffrn_reflns_limit_l_max 15
_diffrn_reflns_limit_l_min -15
_diffrn_reflns_number 17925
_diffrn_reflns_theta_full 27.5
_diffrn_reflns_theta_max 27.5
_diffrn_reflns_theta_min 3.04
_diffrn_source 'Enraf Nonius FR590'
_exptl_absorpt_coefficient_mu 0.776
_exptl_absorpt_correction_type none
_exptl_crystal_colour red
_exptl_crystal_density_diffrn 1.411
_exptl_crystal_density_method 'not measured'
_exptl_crystal_description prism
_exptl_crystal_F_000 396
_exptl_crystal_size_max 0.3
_exptl_crystal_size_mid 0.2
_exptl_crystal_size_min 0.2
_refine_diff_density_max 0.514
_refine_diff_density_min -0.645
_refine_diff_density_rms 0.096
_refine_ls_extinction_method none
_refine_ls_goodness_of_fit_ref 1.073
_refine_ls_hydrogen_treatment constr
_refine_ls_matrix_type full
_refine_ls_number_parameters 208
_refine_ls_number_reflns 4082
_refine_ls_number_restraints 0
_refine_ls_restrained_S_all 1.073
_refine_ls_R_factor_all 0.0733
_refine_ls_R_factor_gt 0.0539
_refine_ls_shift/su_max 0
_refine_ls_shift/su_mean 0
_refine_ls_structure_factor_coef Fsqd
_refine_ls_weighting_details 'calc w=1/[\s^2^(Fo^2^)+(0.0480P)^2^+2.1943P] where P=(Fo^2^+2Fc^2^)/3'
_refine_ls_weighting_scheme calc
_refine_ls_wR_factor_gt 0.135
_refine_ls_wR_factor_ref 0.1506
_reflns_number_gt 3295
_reflns_number_total 4082
_reflns_threshold_expression >2\s(I)
_cod_data_source_file c3dt32943g.txt
_cod_data_source_block 2b
_cod_original_cell_volume 895.1(7)
_cod_database_code 7022741

loop_
_space_group_symop_operation_xyz
'x, y, z'
'-x, -y, -z'

loop_
_atom_site_label
_atom_site_type_symbol
_atom_site_fract_x
_atom_site_fract_y
_atom_site_fract_z
_atom_site_U_iso_or_equiv
_atom_site_adp_type
_atom_site_occupancy
_atom_site_symmetry_multiplicity
_atom_site_calc_flag
_atom_site_refinement_flags
Ti1 Ti 0.04096(6) 0.11638(6) 0.45083(5) 0.01699(16) Uani 1 1 d .
Cl1 Cl -0.18170(10) 0.17267(10) 0.41685(9) 0.0316(2) Uani 1 1 d .
Cl2 Cl -0.30420(14) -0.61418(13) -0.11366(9) 0.0493(3) Uani 1 1 d .
N1 N -0.0528(3) -0.1084(3) 0.3899(2) 0.0181(5) Uani 1 1 d .
C1 C -0.1121(4) -0.2280(4) 0.2687(3) 0.0257(7) Uani 1 1 d .
C2 C -0.2228(5) -0.2286(4) 0.1791(3) 0.0326(8) Uani 1 1 d .
H2 H -0.2582 -0.1483 0.1983 0.039 Uiso 1 1 calc R
C3 C -0.2816(5) -0.3475(5) 0.0611(4) 0.0364(8) Uani 1 1 d .
H3 H -0.3565 -0.3476 0.0014 0.044 Uiso 1 1 calc R
C4 C -0.2285(5) -0.4647(5) 0.0333(3) 0.0360(8) Uani 1 1 d .
C5 C -0.1189(5) -0.4677(4) 0.1191(3) 0.0325(8) Uani 1 1 d .
H5 H -0.0843 -0.5486 0.0984 0.039 Uiso 1 1 calc R
C6 C -0.0597(4) -0.3495(4) 0.2371(3) 0.0307(7) Uani 1 1 d .
H6 H 0.0154 -0.3508 0.2958 0.037 Uiso 1 1 calc R
C7 C 0.3301(4) 0.2358(4) 0.4876(3) 0.0234(6) Uani 1 1 d .
C8 C 0.2677(4) 0.1200(4) 0.3646(3) 0.0236(6) Uani 1 1 d .
C9 C 0.1766(4) 0.1694(4) 0.2966(3) 0.0243(7) Uani 1 1 d .
C10 C 0.1835(4) 0.3147(4) 0.3769(3) 0.0248(7) Uani 1 1 d .
C11 C 0.2795(4) 0.3563(4) 0.4949(3) 0.0248(7) Uani 1 1 d .
C12 C 0.4450(4) 0.2368(5) 0.5882(4) 0.0365(9) Uani 1 1 d .
H12A H 0.4589 0.1406 0.5594 0.055 Uiso 1 1 calc R
H12B H 0.3991 0.2456 0.6592 0.055 Uiso 1 1 calc R
H12C H 0.5506 0.3248 0.6104 0.055 Uiso 1 1 calc R
C13 C 0.3061(5) -0.0201(5) 0.3168(4) 0.0375(9) Uani 1 1 d .
H13A H 0.3698 -0.0246 0.3838 0.056 Uiso 1 1 calc R
H13B H 0.3685 -0.0114 0.2557 0.056 Uiso 1 1 calc R
H13C H 0.2046 -0.1142 0.2801 0.056 Uiso 1 1 calc R
C14 C 0.0922(5) 0.0880(5) 0.1617(3) 0.0402(9) Uani 1 1 d .
H14A H 0.1043 -0.0086 0.1266 0.06 Uiso 1 1 calc R
H14B H 0.1416 0.1551 0.1206 0.06 Uiso 1 1 calc R
H14C H -0.0234 0.0653 0.1514 0.06 Uiso 1 1 calc R
C15 C 0.1121(5) 0.4117(5) 0.3392(4) 0.0383(9) Uani 1 1 d .
H15B H 0.1323 0.505 0.4102 0.057 Uiso 1 1 calc R
H15C H -0.0052 0.3514 0.3051 0.057 Uiso 1 1 calc R
H15A H 0.1633 0.441 0.2782 0.057 Uiso 1 1 calc R
C16 C 0.3272(5) 0.5064(4) 0.6055(4) 0.0391(9) Uani 1 1 d .
H16A H 0.2762 0.5681 0.5859 0.059 Uiso 1 1 calc R
H16B H 0.4455 0.5649 0.6286 0.059 Uiso 1 1 calc R
H16C H 0.2904 0.4827 0.673 0.059 Uiso 1 1 calc R
O1 O 0.6116(12) -0.0677(12) 0.0185(10) 0.084(3) Uani 0.5 1 d P
C22 C 0.6328(9) 0.0707(11) 0.0642(8) 0.098(2) Uani 1 1 d .
H22A H 0.7098 0.1248 0.0247 0.117 Uiso 1 1 calc R
H22B H 0.691 0.1121 0.1501 0.117 Uiso 1 1 calc R
C23 C 0.5054(11) 0.1225(10) 0.0647(9) 0.097(2) Uani 1 1 d .
H23A H 0.4625 0.1149 0.1358 0.116 Uiso 1 1 calc R
H23B H 0.5592 0.234 0.0823 0.116 Uiso 1 1 calc R

loop_
_atom_site_aniso_label
_atom_site_aniso_U_11
_atom_site_aniso_U_22
_atom_site_aniso_U_33
_atom_site_aniso_U_23
_atom_site_aniso_U_13
_atom_site_aniso_U_12
Ti1 0.0174(3) 0.0183(3) 0.0160(3) 0.0072(2) 0.00498(19) 0.0079(2)
Cl1 0.0254(4) 0.0364(5) 0.0449(5) 0.0232(4) 0.0107(4) 0.0187(4)
Cl2 0.0461(6) 0.0516(6) 0.0272(5) -0.0032(4) 0.0038(4) 0.0154(5)
N1 0.0166(12) 0.0169(12) 0.0186(12) 0.0057(10) 0.0052(10) 0.0058(10)
C1 0.0274(17) 0.0255(16) 0.0208(16) 0.0073(13) 0.0080(13) 0.0091(13)
C2 0.0347(19) 0.0344(19) 0.0285(18) 0.0108(15) 0.0050(15) 0.0164(16)
C3 0.036(2) 0.041(2) 0.0265(18) 0.0091(16) 0.0011(15) 0.0166(17)
C4 0.0308(19) 0.038(2) 0.0255(18) 0.0048(15) 0.0082(15) 0.0074(16)
C5 0.0350(19) 0.0320(18) 0.0278(18) 0.0072(15) 0.0112(15) 0.0150(16)
C6 0.0306(18) 0.0332(18) 0.0286(18) 0.0112(15) 0.0067(14) 0.0150(15)
C7 0.0163(14) 0.0278(16) 0.0242(16) 0.0125(13) 0.0052(12) 0.0053(12)
C8 0.0196(15) 0.0267(16) 0.0258(16) 0.0111(13) 0.0111(13) 0.0095(13)
C9 0.0223(15) 0.0314(17) 0.0187(15) 0.0125(13) 0.0081(12) 0.0080(13)
C10 0.0220(15) 0.0278(16) 0.0294(17) 0.0180(14) 0.0101(13) 0.0086(13)
C11 0.0227(16) 0.0219(15) 0.0263(17) 0.0099(13) 0.0090(13) 0.0050(13)
C12 0.0220(17) 0.049(2) 0.039(2) 0.0242(18) 0.0017(15) 0.0103(16)
C13 0.0326(19) 0.036(2) 0.051(2) 0.0161(18) 0.0231(18) 0.0208(16)
C14 0.041(2) 0.052(2) 0.0212(18) 0.0139(17) 0.0088(16) 0.0121(18)
C15 0.039(2) 0.041(2) 0.050(2) 0.0320(19) 0.0149(18) 0.0192(17)
C16 0.042(2) 0.0231(17) 0.038(2) 0.0055(15) 0.0161(17) 0.0026(16)
O1 0.071(6) 0.072(6) 0.103(8) 0.034(5) -0.005(5) 0.031(5)
C22 0.069(4) 0.121(7) 0.096(6) 0.036(5) -0.003(4) 0.044(5)
C23 0.109(6) 0.098(6) 0.124(7) 0.069(5) 0.063(6) 0.056(5)

loop_
_atom_type_symbol
_atom_type_description
_atom_type_scat_dispersion_real
_atom_type_scat_dispersion_imag
_atom_type_scat_source
C C 0.0033 0.0016 'International Tables Vol C Tables 4.2.6.8 and 6.1.1.4'
H H 0 0 'International Tables Vol C Tables 4.2.6.8 and 6.1.1.4'
N N 0.0061 0.0033 'International Tables Vol C Tables 4.2.6.8 and 6.1.1.4'
O O 0.0106 0.006 'International Tables Vol C Tables 4.2.6.8 and 6.1.1.4'
Cl Cl 0.1484 0.1585 'International Tables Vol C Tables 4.2.6.8 and 6.1.1.4'
Ti Ti 0.2776 0.4457 'International Tables Vol C Tables 4.2.6.8 and 6.1.1.4'

loop_
_exptl_crystal_face_index_h
_exptl_crystal_face_index_k
_exptl_crystal_face_index_l
_exptl_crystal_face_perp_dist
6 -2 3 0.218
-1 -5 6 0.098
1 9 -11 0.133
-17 -1 0 0.265
0 4 -5 0.156
-1 -7 8 0.107
1 -2 3 1.066
14 -5 13 0.208
-3 0 -2 0.324
1 13 -14 0.142
-1 -1 5 0.1
2 1 -8 0.209

loop_
_geom_angle_atom_site_label_1
_geom_angle_atom_site_label_2
_geom_angle_atom_site_label_3
_geom_angle
_geom_angle_site_symmetry_1
_geom_angle_site_symmetry_3
N1 Ti1 N1 84.44(13) . 2_556
N1 Ti1 Cl1 104.25(9) . .
N1 Ti1 Cl1 104.98(11) 2_556 .
N1 Ti1 C7 114.27(12) . .
N1 Ti1 C7 91.95(14) 2_556 .
Cl1 Ti1 C7 139.23(9) . .
N1 Ti1 C8 91.11(12) . .
N1 Ti1 C8 117.04(13) 2_556 .
Cl1 Ti1 C8 136.47(9) . .
C7 Ti1 C8 35.22(12) . .
N1 Ti1 C9 103.27(12) . .
N1 Ti1 C9 149.51(12) 2_556 .
Cl1 Ti1 C9 101.62(10) . .
C7 Ti1 C9 57.85(13) . .
C8 Ti1 C9 34.85(12) . .
N1 Ti1 C11 147.64(11) . .
N1 Ti1 C11 101.18(14) 2_556 .
Cl1 Ti1 C11 104.92(9) . .
C7 Ti1 C11 34.56(12) . .
C8 Ti1 C11 57.76(12) . .
C9 Ti1 C11 57.11(13) . .
N1 Ti1 C10 136.98(12) . .
N1 Ti1 C10 134.12(13) 2_556 .
Cl1 Ti1 C10 85.53(9) . .
C7 Ti1 C10 57.37(12) . .
C8 Ti1 C10 57.53(12) . .
C9 Ti1 C10 34.22(12) . .
C11 Ti1 C10 34.16(12) . .
N1 Ti1 Ti1 42.23(9) . 2_556
N1 Ti1 Ti1 42.21(9) 2_556 2_556
Cl1 Ti1 Ti1 109.92(5) . 2_556
C7 Ti1 Ti1 107.48(10) . 2_556
C8 Ti1 Ti1 108.67(9) . 2_556
C9 Ti1 Ti1 137.46(9) . 2_556
C11 Ti1 Ti1 134.52(10) . 2_556
C10 Ti1 Ti1 164.50(8) . 2_556
C1 N1 Ti1 132.3(2) . .
C1 N1 Ti1 132.1(2) . 2_556
Ti1 N1 Ti1 95.56(13) . 2_556
C2 C1 C6 118.5(3) . .
C2 C1 N1 121.2(3) . .
C6 C1 N1 120.3(3) . .
C1 C2 C3 120.7(3) . .
C4 C3 C2 119.3(4) . .
C5 C4 C3 121.6(4) . .
C5 C4 Cl2 119.3(3) . .
C3 C4 Cl2 119.1(3) . .
C4 C5 C6 119.5(4) . .
C5 C6 C1 120.4(3) . .
C11 C7 C8 108.3(3) . .
C11 C7 C12 126.2(3) . .
C8 C7 C12 125.2(3) . .
C11 C7 Ti1 74.93(18) . .
C8 C7 Ti1 72.4(2) . .
C12 C7 Ti1 123.5(2) . .
C9 C8 C7 107.5(3) . .
C9 C8 C13 127.6(3) . .
C7 C8 C13 124.7(3) . .
C9 C8 Ti1 74.05(18) . .
C7 C8 Ti1 72.35(19) . .
C13 C8 Ti1 123.0(2) . .
C10 C9 C8 108.2(3) . .
C10 C9 C14 124.7(3) . .
C8 C9 C14 127.0(3) . .
C10 C9 Ti1 74.15(19) . .
C8 C9 Ti1 71.09(18) . .
C14 C9 Ti1 122.6(2) . .
C9 C10 C11 108.0(3) . .
C9 C10 C15 125.1(3) . .
C11 C10 C15 126.8(3) . .
C9 C10 Ti1 71.63(18) . .
C11 C10 Ti1 72.34(19) . .
C15 C10 Ti1 125.3(2) . .
C7 C11 C10 108.0(3) . .
C7 C11 C16 126.2(3) . .
C10 C11 C16 125.8(3) . .
C7 C11 Ti1 70.51(17) . .
C10 C11 Ti1 73.5(2) . .
C16 C11 Ti1 124.4(2) . .
C23 O1 C22 101.4(9) 2_655 .
O1 C22 C23 124.9(8) . .
O1 C22 C23 38.4(5) . 2_655
C23 C22 C23 90.9(6) . 2_655
O1 C23 C22 124.7(9) 2_655 .
O1 C23 C22 40.2(6) 2_655 2_655
C22 C23 C22 89.1(6) . 2_655

loop_
_geom_bond_atom_site_label_1
_geom_bond_atom_site_label_2
_geom_bond_distance
_geom_bond_site_symmetry_2
Ti1 N1 1.911(3) .
Ti1 N1 1.911(3) 2_556
Ti1 Cl1 2.2949(11) .
Ti1 C7 2.341(3) .
Ti1 C8 2.342(3) .
Ti1 C9 2.380(4) .
Ti1 C11 2.398(3) .
Ti1 C10 2.413(3) .
Ti1 Ti1 2.8306(16) 2_556
Cl2 C4 1.731(4) .
N1 C1 1.415(4) .
N1 Ti1 1.911(3) 2_556
C1 C2 1.384(5) .
C1 C6 1.400(5) .
C2 C3 1.386(5) .
C3 C4 1.367(6) .
C4 C5 1.364(6) .
C5 C6 1.383(5) .
C7 C11 1.409(5) .
C7 C8 1.417(5) .
C7 C12 1.498(5) .
C8 C9 1.415(5) .
C8 C13 1.494(5) .
C9 C10 1.411(5) .
C9 C14 1.497(5) .
C10 C11 1.413(5) .
C10 C15 1.495(5) .
C11 C16 1.495(5) .
O1 C23 1.183(11) 2_655
O1 C22 1.230(11) .
C22 C23 1.410(10) .
C22 C23 1.867(12) 2_655
C23 O1 1.183(11) 2_655
C23 C22 1.867(12) 2_655
